data_9011530
loop_
_publ_author_name
'Fleck, M.'
'Kolitsch, U.'

_publ_section_title
;
 Natural and synthetic compounds with krohnkite-type chains. An update
;
_journal_name_full 'Zeitschrift fur Kristallographie'
_journal_page_first 553
_journal_page_last 567
_journal_paper_doi 10.1524/zkri.218.8.553.20689
_journal_volume 218
_journal_year 2003
_chemical_formula_structural K2Mn(SeO4)2*2H2O
_chemical_formula_sum 'H4 K2 Mn O10 Se2'
_space_group_IT_number 2
_symmetry_space_group_name_Hall '-P 1'
_symmetry_space_group_name_H-M 'P -1'
_cell_angle_alpha 110.31
_cell_angle_beta 95.69
_cell_angle_gamma 108.35
_cell_formula_units_Z 1
_cell_length_a 5.674
_cell_length_b 6.608
_cell_length_c 7.523
_cell_volume 244.099
_database_code_amcsd 0011102
_exptl_crystal_density_diffrn 3.096
_cod_original_formula_sum 'K2 Mn Se2 O10 H4'
_cod_database_code 9011530
_amcsd_formula_title K2Mn(SeO4)2*2H2O

loop_
_space_group_symop_operation_xyz
x,y,z
-x,-y,-z

loop_
_atom_site_aniso_label
_atom_site_aniso_U_11
_atom_site_aniso_U_22
_atom_site_aniso_U_33
_atom_site_aniso_U_12
_atom_site_aniso_U_13
_atom_site_aniso_U_23
K 0.03710 0.01970 0.02290 0.00670 0.00590 0.00570
Mn 0.01220 0.01380 0.03760 0.00513 0.00050 0.00340
Se 0.01222 0.01364 0.01298 0.00230 0.00320 0.00285
O1 0.04550 0.03580 0.02370 -0.00500 0.00220 0.02040
O2 0.03160 0.01950 0.03070 0.00070 0.00820 -0.00640
O3 0.01300 0.02160 0.03420 0.00380 -0.00260 0.00780
O4 0.01850 0.02000 0.02850 0.01020 0.01290 0.01100
Ow 0.01790 0.02870 0.02850 0.00680 0.00430 -0.00130

loop_
_atom_site_label
_atom_site_fract_x
_atom_site_fract_y
_atom_site_fract_z
_atom_site_U_iso_or_equiv
_atom_site_type_symbol
_atom_site_attached_hydrogens
K 0.68352 0.30772 0.74334 0.02853 K 0
Mn 0.00000 0.00000 0.00000 0.02359 Mn 0
Se 0.65503 0.32202 0.23050 0.01431 Se 0
O1 0.61530 0.15390 0.34810 0.03830 O 0
O2 0.75110 0.59530 0.37630 0.03440 O 0
O3 0.38790 0.25710 0.07840 0.02530 O 0
O4 0.86850 0.29020 0.10100 0.02060 O 0
Ow 0.95790 0.00740 0.71170 0.02940 O 0
H1 0.06000 0.01800 0.70900 0.10000 H 0
H2 0.89700 -0.08900 0.65100 0.11000 H 0

loop_
_cod_changelog_entry_id
_cod_changelog_entry_author
_cod_changelog_entry_date
_cod_changelog_entry_text
1
;cod-tools version 3.8.0
Id: cif_guess_AMCSD_atom_types 9581 2023-05-17 12:35:41Z saulius
;
2023-05-18T08:44:03+03:00
;Derived atom types and hydrogen counts
from atom names that follow the AMCSD naming convention
(Wat == water, O-H == hydroxyl).
;

loop_
_cod_related_entry_id
_cod_related_entry_database
_cod_related_entry_code
1 AMCSD 0011102
